data_2000134
loop_
_publ_author_name
'Ahmadi, K.'
'Hardy, A.'
'Patarin, A.'
'Huve, L.'

_publ_section_title
;
 Synthesis and structure of Zn~2~(HPO~4~)~3~ &#x00B7; H~2~N~2~C~6~H~12~
;
_journal_coden_ASTM EJSCE5
_journal_issue 3
_journal_name_full
;
 European Journal of Solid State and Inorganic Chemistry
;
_journal_page_first 209
_journal_page_last 223
_journal_volume 32
_journal_year 1995
_chemical_formula_sum 'C6 H17 N2 O12 P3 Zn2'
_space_group_IT_number 33
_symmetry_cell_setting orthorhombic
_symmetry_Int_Tables_number 33
_symmetry_space_group_name_Hall 'P 2c -2n'
_symmetry_space_group_name_H-M 'P n a 21'
_cell_angle_alpha 90
_cell_angle_beta 90
_cell_angle_gamma 90
_cell_formula_units_Z 4
_cell_length_a 10.540(1)
_cell_length_b 10.050(3)
_cell_length_c 14.370(3)
_cell_volume 1522.171
_exptl_crystal_density_diffrn 2.33
_refine_ls_R_factor_gt 0.035
_refine_ls_wR_factor_gt 0.035
_cod_database_code 2000134

loop_
_symmetry_equiv_pos_site_id
_symmetry_equiv_pos_as_xyz
1 x,y,z
2 -x,-y,1/2+z
3 1/2-x,1/2+y,1/2+z
4 1/2+x,1/2-y,z

loop_
_atom_site_label
_atom_site_type_symbol
_atom_site_fract_x
_atom_site_fract_y
_atom_site_fract_z
Zn1 Zn 0.40961(6) -0.37266(9) 0.55240
Zn2 Zn 0.15272(6) 0.13170(9) 0.46357(6)
P1 P 0.1850(2) -0.1871(2) 0.4962(1)
P2 P 0.3752(2) -0.6771(2) 0.5112(1)
P3 P 0.0482(2) 0.0220(2) 0.2664(1)
O1 O 0.3688(4) -0.5319(5) 0.4816(3)
O2 O 0.2608(4) -0.2640(5) 0.5671(3)
O3 O 0.0872(5) 0.1288(6) 0.3359(3)
O4 O 0.2052(5) -0.0395(5) 0.5091(3)
O5 O 0.3061(5) -0.7658(6) 0.4423(3)
O6 O 0.0451(5) -0.2249(5) 0.4957(3)
O7 O 0.5115(5) -0.7213(5) 0.5279(4)
O8 O 0.0232(5) 0.0806(6) 0.1721(3)
O9 O 0.1439(6) -0.0923(5) 0.2598(4)
O10 O 0.2392(5) -0.2284(6) 0.3977(3)
O11 O -0.0812(5) -0.0375(5) 0.3023(3)
O12 O 0.3012(5) -0.6963(6) 0.6069(4)
N1 N 0.5089(6) -0.8961(7) 0.2991(5)
N2 N 0.5231(6) -1.0852(7) 0.1870(4)
C1 C 0.480(1) -1.020(1) 0.3495(6)
C2 C 0.6415(8) -0.9051(8) 0.2576(8)
C3 C 0.414(1) -0.875(1) 0.2198(8)
C4 C 0.4612(9) -1.130(1) 0.2785(6)
C5 C 0.6547(8) -1.038(1) 0.2095(7)
C6 C 0.4482(9) -0.9754(9) 0.1450(6)
O5* O 0.3061(5) 0.2342(6) 0.4423(3)
O7C* O 0.0115(5) 0.2213(5) 0.5279(4)
O6C* O 0.5451(5) -0.2751(5) 0.4957(3)
O8B* O 0.4768(5) -0.4194(6) 0.6721(3)
Zn2* Zn 0.15272(6) -0.86830(9) 0.46357(6)
Zn2C* Zn 0.65272(6) -0.63170(9) 0.46357(6)
Zn1B* Zn 0.09039(6) 0.12734(9) 0.05240
Zn1C* Zn -0.09039(6) -0.12734(9) 0.55240

loop_
_atom_type_symbol
_atom_type_radius_bond
C 0.68
N 0.68
O 0.68
P 1.05
Zn 1.45
